data_7231126
loop_
_publ_author_name
'Zhang, Ying-Ying'
'Yu, Jing-Tao'
'Li, Bo'
'Li, De-Jing'
'Gu, Zhi-Gang'
'Sun, Xiao-Fan'
'Cai, Hong-Ling'
'Kostakis, George E.'
'Peng, Guo'

_publ_section_title
;
 Chiral and kryptoracemic Dy(iii) complexes with field-induced single
 molecule magnet behavior
;
_journal_issue 32
_journal_name_full CrystEngComm
_journal_page_first 4582
_journal_paper_doi 10.1039/C8CE01052H
_journal_volume 20
_journal_year 2018
_chemical_formula_moiety 'C30 H34 Dy N6 O8, 3(Br)'
_chemical_formula_sum 'C30 H34 Br3 Dy N6 O8'
_chemical_formula_weight 1008.86
_space_group_IT_number 19
_space_group_name_Hall 'P 2ac 2ab'
_space_group_name_H-M_alt 'P 21 21 21'
_symmetry_cell_setting orthorhombic
_symmetry_space_group_name_Hall 'P 2ac 2ab'
_symmetry_space_group_name_H-M 'P 21 21 21'
_atom_sites_solution_hydrogens geom
_atom_sites_solution_primary direct
_atom_sites_solution_secondary difmap
_audit_creation_method SHELXL-97
_audit_update_record
;
2018-01-18 deposited with the CCDC.
2018-07-11 downloaded from the CCDC.
;
_cell_angle_alpha 90.00
_cell_angle_beta 90.00
_cell_angle_gamma 90.00
_cell_formula_units_Z 4
_cell_length_a 9.6000(4)
_cell_length_b 9.8600(4)
_cell_length_c 37.7277(17)
_cell_measurement_reflns_used 9052
_cell_measurement_temperature 173(2)
_cell_measurement_theta_max 23.41
_cell_measurement_theta_min 2.96
_cell_volume 3571.2(3)
_computing_cell_refinement 'Bruker SMART'
_computing_data_collection 'Bruker SMART'
_computing_data_reduction 'Bruker SMART'
_computing_molecular_graphics 'Bruker SHELXTL'
_computing_publication_material 'Bruker SHELXTL'
_computing_structure_refinement 'Bruker SHELXTL'
_computing_structure_solution 'Bruker SHELXTL'
_diffrn_ambient_temperature 173(2)
_diffrn_measured_fraction_theta_full 0.996
_diffrn_measured_fraction_theta_max 0.996
_diffrn_measurement_device_type 'PHOTON100 CMOS detector'
_diffrn_measurement_method 'omega scan'
_diffrn_radiation_monochromator 'TRIUMPH curved crystal monochromator'
_diffrn_radiation_source 'fine-focus sealed tube'
_diffrn_radiation_type MoK\a
_diffrn_radiation_wavelength 0.71073
_diffrn_reflns_av_R_equivalents 0.0879
_diffrn_reflns_av_sigmaI/netI 0.0765
_diffrn_reflns_limit_h_max 11
_diffrn_reflns_limit_h_min -10
_diffrn_reflns_limit_k_max 10
_diffrn_reflns_limit_k_min -11
_diffrn_reflns_limit_l_max 45
_diffrn_reflns_limit_l_min -45
_diffrn_reflns_number 36031
_diffrn_reflns_theta_full 25.39
_diffrn_reflns_theta_max 25.39
_diffrn_reflns_theta_min 2.96
_exptl_absorpt_coefficient_mu 5.505
_exptl_absorpt_correction_T_max 0.7452
_exptl_absorpt_correction_T_min 0.6139
_exptl_absorpt_correction_type multi-scan
_exptl_absorpt_process_details 'SADABS (Bruker, 2014)'
_exptl_crystal_density_diffrn 1.876
_exptl_crystal_density_method 'not measured'
_exptl_crystal_description block
_exptl_crystal_F_000 1964
_exptl_crystal_size_max 0.19
_exptl_crystal_size_mid 0.15
_exptl_crystal_size_min 0.12
_refine_diff_density_max 0.950
_refine_diff_density_min -0.984
_refine_diff_density_rms 0.151
_refine_ls_abs_structure_details 'Flack H D (1983), Acta Cryst. A39, 876-881'
_refine_ls_abs_structure_Flack 0.002(10)
_refine_ls_extinction_method none
_refine_ls_goodness_of_fit_ref 1.085
_refine_ls_hydrogen_treatment constr
_refine_ls_matrix_type full
_refine_ls_number_parameters 433
_refine_ls_number_reflns 6544
_refine_ls_number_restraints 12
_refine_ls_restrained_S_all 1.085
_refine_ls_R_factor_all 0.0654
_refine_ls_R_factor_gt 0.0451
_refine_ls_shift/su_max 0.001
_refine_ls_shift/su_mean 0.000
_refine_ls_structure_factor_coef Fsqd
_refine_ls_weighting_details 'calc w=1/[\s^2^(Fo^2^)+(0.0000P)^2^+6.7730P] where P=(Fo^2^+2Fc^2^)/3'
_refine_ls_weighting_scheme calc
_refine_ls_wR_factor_gt 0.0504
_refine_ls_wR_factor_ref 0.0534
_reflns_number_gt 5558
_reflns_number_total 6544
_reflns_threshold_expression >2sigma(I)
_cod_data_source_file c8ce01052h2.cif
_cod_data_source_block DyBr
_cod_depositor_comments 'Adding full bibliography for 7231126--7231127.cif.'
_cod_original_sg_symbol_H-M P212121
_cod_database_code 7231126

loop_
_symmetry_equiv_pos_as_xyz
'x, y, z'
'-x+1/2, -y, z+1/2'
'-x, y+1/2, -z+1/2'
'x+1/2, -y+1/2, -z'

loop_
_atom_site_label
_atom_site_type_symbol
_atom_site_fract_x
_atom_site_fract_y
_atom_site_fract_z
_atom_site_U_iso_or_equiv
_atom_site_adp_type
_atom_site_occupancy
_atom_site_symmetry_multiplicity
_atom_site_calc_flag
_atom_site_refinement_flags
Br1 Br 0.48167(8) 0.90970(6) 0.064692(17) 0.02542(18) Uani 1 1 d .
Br2 Br 0.93814(6) 0.48617(7) 0.216336(18) 0.02238(18) Uani 1 1 d .
Br3 Br 0.93852(7) 0.70057(7) 0.095801(19) 0.02386(19) Uani 1 1 d .
C1 C 0.8019(7) 0.1552(7) 0.18957(18) 0.0185(17) Uani 1 1 d .
H1 H 0.8292 0.2262 0.2051 0.022 Uiso 1 1 calc R
C2 C 0.8616(7) 0.0297(7) 0.19264(19) 0.0301(19) Uani 1 1 d .
H2 H 0.9273 0.0122 0.2109 0.036 Uiso 1 1 calc R
C3 C 0.8256(7) -0.0717(8) 0.16894(19) 0.030(2) Uani 1 1 d .
H3 H 0.8663 -0.1593 0.1705 0.036 Uiso 1 1 calc R
C4 C 0.7294(7) -0.0420(8) 0.14317(17) 0.0230(17) Uani 1 1 d .
H4 H 0.7051 -0.1092 0.1262 0.028 Uiso 1 1 calc R
C5 C 0.6688(7) 0.0820(6) 0.14163(17) 0.0178(17) Uani 1 1 d .
H5 H 0.6003 0.1000 0.1241 0.021 Uiso 1 1 calc R
C6 C 0.7942(6) 0.4165(7) 0.04252(18) 0.0193(18) Uani 1 1 d .
H6 H 0.8369 0.4874 0.0556 0.023 Uiso 1 1 calc R
C7 C 0.8160(7) 0.4055(8) 0.00664(19) 0.031(2) Uani 1 1 d .
H7 H 0.8719 0.4709 -0.0052 0.038 Uiso 1 1 calc R
C8 C 0.7578(9) 0.3009(9) -0.0123(2) 0.033(2) Uani 1 1 d U
H8 H 0.7748 0.2928 -0.0370 0.040 Uiso 1 1 calc R
C9 C 0.6755(8) 0.2088(9) 0.0047(2) 0.033(2) Uani 1 1 d .
H9 H 0.6343 0.1358 -0.0079 0.040 Uiso 1 1 calc R
C10 C 0.6530(7) 0.2239(7) 0.04075(19) 0.0219(18) Uani 1 1 d .
H10 H 0.5951 0.1608 0.0528 0.026 Uiso 1 1 calc R
C11 C 0.4377(6) 0.5122(6) 0.01869(16) 0.0199(17) Uani 1 1 d .
H11 H 0.5198 0.4593 0.0162 0.024 Uiso 1 1 calc R
C12 C 0.3975(7) 0.5937(7) -0.00820(18) 0.0249(19) Uani 1 1 d .
H12 H 0.4523 0.6000 -0.0291 0.030 Uiso 1 1 calc R
C13 C 0.2755(8) 0.6681(8) -0.0051(2) 0.031(2) Uani 1 1 d .
H13 H 0.2435 0.7227 -0.0242 0.037 Uiso 1 1 calc R
C14 C 0.2033(8) 0.6615(8) 0.0255(2) 0.030(2) Uani 1 1 d .
H14 H 0.1211 0.7141 0.0283 0.036 Uiso 1 1 calc R
C15 C 0.2477(7) 0.5794(7) 0.05264(18) 0.0222(18) Uani 1 1 d .
H15 H 0.1961 0.5757 0.0741 0.027 Uiso 1 1 calc R
C16 C 0.2301(7) 0.1132(7) 0.11013(18) 0.0214(18) Uani 1 1 d .
H16 H 0.3060 0.0518 0.1081 0.026 Uiso 1 1 calc R
C17 C 0.1000(7) 0.0743(8) 0.09939(19) 0.032(2) Uani 1 1 d .
H17 H 0.0848 -0.0145 0.0904 0.038 Uiso 1 1 calc R
C18 C -0.0077(7) 0.1643(7) 0.10172(19) 0.031(2) Uani 1 1 d .
H18 H -0.0986 0.1378 0.0946 0.037 Uiso 1 1 calc R
C19 C 0.0149(8) 0.2921(7) 0.11427(17) 0.0330(19) Uani 1 1 d .
H19 H -0.0592 0.3557 0.1158 0.040 Uiso 1 1 calc R
C20 C 0.1470(7) 0.3267(7) 0.1246(2) 0.0285(18) Uani 1 1 d .
H20 H 0.1646 0.4162 0.1328 0.034 Uiso 1 1 calc R
C21 C 0.1989(7) 0.6957(7) 0.17137(18) 0.0196(18) Uani 1 1 d .
H21 H 0.1421 0.6174 0.1687 0.024 Uiso 1 1 calc R
C22 C 0.1627(7) 0.7946(8) 0.19559(19) 0.029(2) Uani 1 1 d .
H22 H 0.0840 0.7824 0.2105 0.035 Uiso 1 1 calc R
C23 C 0.2416(8) 0.9115(7) 0.1979(2) 0.030(2) Uani 1 1 d .
H23 H 0.2163 0.9817 0.2139 0.036 Uiso 1 1 calc R
C24 C 0.3565(8) 0.9244(8) 0.17694(19) 0.035(2) Uani 1 1 d .
H24 H 0.4119 1.0041 0.1784 0.042 Uiso 1 1 calc R
C25 C 0.3930(8) 0.8222(7) 0.15353(19) 0.0262(19) Uani 1 1 d .
H25 H 0.4732 0.8316 0.1390 0.031 Uiso 1 1 calc R
C26 C 0.2979(7) 0.3641(7) 0.21593(19) 0.0224(18) Uani 1 1 d .
H26 H 0.2267 0.4052 0.2021 0.027 Uiso 1 1 calc R
C27 C 0.2637(8) 0.2687(7) 0.2406(2) 0.029(2) Uani 1 1 d .
H27 H 0.1688 0.2444 0.2439 0.035 Uiso 1 1 calc R
C28 C 0.3649(8) 0.2075(8) 0.26067(19) 0.032(2) Uani 1 1 d .
H28 H 0.3422 0.1404 0.2778 0.038 Uiso 1 1 calc R
C29 C 0.4998(8) 0.2467(6) 0.25509(16) 0.0242(19) Uani 1 1 d .
H29 H 0.5721 0.2058 0.2685 0.029 Uiso 1 1 calc R
C30 C 0.5332(8) 0.3449(6) 0.23021(15) 0.0194(16) Uani 1 1 d .
H30 H 0.6270 0.3727 0.2268 0.023 Uiso 1 1 calc R
Dy1 Dy 0.52652(3) 0.45131(3) 0.127493(8) 0.01076(7) Uani 1 1 d .
N1 N 0.7043(5) 0.1786(5) 0.16446(13) 0.0124(13) Uani 1 1 d .
N2 N 0.7111(5) 0.3253(5) 0.05896(15) 0.0139(13) Uani 1 1 d U
N3 N 0.3635(5) 0.5043(5) 0.04908(13) 0.0149(13) Uani 1 1 d .
N4 N 0.2513(5) 0.2377(5) 0.12349(14) 0.0147(13) Uani 1 1 d .
N5 N 0.3142(6) 0.7097(6) 0.15158(14) 0.0201(14) Uani 1 1 d .
N6 N 0.4302(5) 0.4000(5) 0.21102(13) 0.0158(13) Uani 1 1 d .
O1 O 0.6452(5) 0.2995(4) 0.16350(11) 0.0185(11) Uani 1 1 d .
O2 O 0.6907(4) 0.3340(5) 0.09368(11) 0.0173(12) Uani 1 1 d .
O3 O 0.4021(4) 0.4174(4) 0.07439(11) 0.0162(11) Uani 1 1 d .
O4 O 0.3765(4) 0.2692(4) 0.13576(12) 0.0210(12) Uani 1 1 d .
O5 O 0.3471(4) 0.6145(4) 0.12817(13) 0.0208(11) Uani 1 1 d .
O6 O 0.4610(5) 0.4947(4) 0.18723(10) 0.0167(10) Uani 1 1 d .
O7 O 0.7209(4) 0.5708(4) 0.15265(11) 0.0203(11) Uani 1 1 d .
H7A H 0.7619 0.5292 0.1693 0.030 Uiso 1 1 d R
H7B H 0.7834 0.6166 0.1423 0.030 Uiso 1 1 d R
O8 O 0.6066(4) 0.6258(4) 0.08726(12) 0.0239(12) Uani 1 1 d .
H8A H 0.5830 0.6545 0.0669 0.036 Uiso 1 1 d R
H8B H 0.6911 0.6481 0.0906 0.036 Uiso 1 1 d R

loop_
_atom_site_aniso_label
_atom_site_aniso_U_11
_atom_site_aniso_U_22
_atom_site_aniso_U_33
_atom_site_aniso_U_23
_atom_site_aniso_U_13
_atom_site_aniso_U_12
Br1 0.0312(4) 0.0194(4) 0.0257(4) 0.0037(3) -0.0024(4) 0.0061(3)
Br2 0.0168(4) 0.0280(4) 0.0223(4) -0.0012(3) -0.0020(3) -0.0005(3)
Br3 0.0189(4) 0.0266(4) 0.0261(4) -0.0017(3) 0.0045(3) -0.0046(3)
C1 0.023(4) 0.016(4) 0.017(4) -0.004(3) -0.008(4) 0.000(3)
C2 0.028(4) 0.023(5) 0.039(5) -0.001(4) -0.020(4) 0.010(4)
C3 0.035(5) 0.021(5) 0.034(5) -0.006(4) -0.012(4) 0.007(4)
C4 0.026(4) 0.015(4) 0.027(4) -0.004(4) -0.006(3) -0.001(4)
C5 0.018(4) 0.013(4) 0.023(4) 0.000(3) -0.010(3) 0.001(3)
C6 0.013(4) 0.018(5) 0.028(5) 0.000(3) 0.005(3) 0.002(3)
C7 0.026(5) 0.045(6) 0.023(5) 0.012(4) 0.010(4) 0.008(4)
C8 0.043(5) 0.046(5) 0.011(4) -0.005(4) 0.008(4) 0.011(5)
C9 0.028(5) 0.033(6) 0.039(6) -0.016(5) 0.001(4) 0.013(4)
C10 0.020(4) 0.018(4) 0.028(5) -0.006(4) -0.002(4) 0.002(3)
C11 0.014(4) 0.029(4) 0.017(4) 0.001(3) 0.004(3) 0.011(3)
C12 0.024(4) 0.034(5) 0.016(4) 0.006(3) 0.002(3) -0.009(4)
C13 0.041(5) 0.026(5) 0.025(5) 0.012(4) -0.013(4) -0.001(4)
C14 0.032(5) 0.033(5) 0.025(5) 0.002(4) -0.015(4) 0.013(4)
C15 0.017(4) 0.029(5) 0.021(4) -0.006(3) 0.001(3) 0.008(4)
C16 0.025(4) 0.011(4) 0.028(4) 0.000(3) 0.002(4) 0.003(4)
C17 0.030(4) 0.026(5) 0.039(5) -0.003(4) -0.009(4) -0.008(4)
C18 0.013(4) 0.031(4) 0.049(5) 0.014(4) -0.008(4) -0.011(4)
C19 0.020(5) 0.042(5) 0.037(5) 0.000(4) 0.008(4) 0.016(4)
C20 0.033(5) 0.023(4) 0.030(5) -0.007(4) 0.004(4) 0.004(4)
C21 0.007(4) 0.020(4) 0.032(5) -0.002(4) 0.000(4) 0.003(3)
C22 0.022(4) 0.038(5) 0.028(5) -0.002(4) 0.007(4) 0.009(4)
C23 0.036(5) 0.024(5) 0.030(5) -0.011(4) 0.001(4) 0.003(4)
C24 0.048(5) 0.031(6) 0.026(5) -0.003(4) 0.004(4) -0.004(4)
C25 0.026(5) 0.034(5) 0.019(4) 0.009(4) 0.011(4) -0.006(4)
C26 0.018(4) 0.029(5) 0.020(4) 0.003(4) 0.001(4) 0.004(4)
C27 0.019(4) 0.033(5) 0.035(5) 0.002(4) 0.011(4) -0.008(4)
C28 0.044(6) 0.025(5) 0.025(5) 0.005(4) 0.008(4) 0.000(4)
C29 0.032(5) 0.029(4) 0.011(4) 0.007(3) -0.003(4) 0.008(4)
C30 0.023(4) 0.027(4) 0.007(3) 0.002(3) -0.005(4) -0.003(4)
Dy1 0.01105(14) 0.01099(14) 0.01022(14) 0.00042(14) -0.00085(15) 0.00114(15)
N1 0.014(3) 0.014(3) 0.009(3) 0.000(3) -0.001(3) 0.000(3)
N2 0.006(3) 0.012(3) 0.024(4) 0.000(3) 0.004(3) 0.006(2)
N3 0.018(3) 0.013(3) 0.013(3) 0.002(3) -0.002(3) -0.003(3)
N4 0.020(3) 0.015(3) 0.009(3) 0.007(3) -0.002(3) -0.002(3)
N5 0.027(4) 0.018(4) 0.015(4) -0.002(3) -0.003(3) 0.002(3)
N6 0.018(3) 0.018(3) 0.011(3) 0.001(2) 0.003(3) 0.003(3)
O1 0.028(3) 0.012(3) 0.015(3) -0.002(2) -0.008(2) 0.006(2)
O2 0.022(3) 0.026(3) 0.004(3) -0.003(2) 0.003(2) 0.005(2)
O3 0.022(3) 0.016(3) 0.010(2) 0.005(2) -0.006(2) 0.004(2)
O4 0.017(3) 0.026(3) 0.020(3) 0.002(2) -0.013(2) -0.006(2)
O5 0.023(3) 0.020(3) 0.020(3) -0.007(3) 0.000(3) 0.011(2)
O6 0.028(2) 0.014(2) 0.008(2) 0.0048(17) 0.002(2) 0.000(2)
O7 0.024(3) 0.021(3) 0.015(3) 0.004(2) -0.005(2) -0.009(2)
O8 0.017(3) 0.026(3) 0.029(3) 0.013(2) -0.005(2) -0.003(2)

loop_
_atom_type_symbol
_atom_type_description
_atom_type_scat_dispersion_real
_atom_type_scat_dispersion_imag
_atom_type_scat_source
C C 0.0033 0.0016 'International Tables Vol C Tables 4.2.6.8 and 6.1.1.4'
H H 0.0000 0.0000 'International Tables Vol C Tables 4.2.6.8 and 6.1.1.4'
N N 0.0061 0.0033 'International Tables Vol C Tables 4.2.6.8 and 6.1.1.4'
O O 0.0106 0.0060 'International Tables Vol C Tables 4.2.6.8 and 6.1.1.4'
Dy Dy -0.1892 4.4098 'International Tables Vol C Tables 4.2.6.8 and 6.1.1.4'
Br Br -0.2901 2.4595 'International Tables Vol C Tables 4.2.6.8 and 6.1.1.4'

loop_
_geom_angle_atom_site_label_1
_geom_angle_atom_site_label_2
_geom_angle_atom_site_label_3
_geom_angle
N1 C1 C2 120.2(6)
N1 C1 H1 119.9
C2 C1 H1 119.9
C1 C2 C3 119.6(6)
C1 C2 H2 120.2
C3 C2 H2 120.2
C4 C3 C2 118.1(7)
C4 C3 H3 120.9
C2 C3 H3 120.9
C5 C4 C3 120.8(7)
C5 C4 H4 119.6
C3 C4 H4 119.6
N1 C5 C4 120.6(6)
N1 C5 H5 119.7
C4 C5 H5 119.7
N2 C6 C7 119.3(7)
N2 C6 H6 120.3
C7 C6 H6 120.3
C8 C7 C6 120.6(7)
C8 C7 H7 119.7
C6 C7 H7 119.7
C9 C8 C7 119.4(7)
C9 C8 H8 120.3
C7 C8 H8 120.3
C8 C9 C10 118.7(7)
C8 C9 H9 120.6
C10 C9 H9 120.6
N2 C10 C9 121.4(7)
N2 C10 H10 119.3
C9 C10 H10 119.3
C12 C11 N3 121.4(6)
C12 C11 H11 119.3
N3 C11 H11 119.3
C11 C12 C13 119.5(7)
C11 C12 H12 120.2
C13 C12 H12 120.2
C14 C13 C12 118.7(7)
C14 C13 H13 120.6
C12 C13 H13 120.6
C13 C14 C15 120.5(7)
C13 C14 H14 119.8
C15 C14 H14 119.8
N3 C15 C14 120.5(6)
N3 C15 H15 119.8
C14 C15 H15 119.8
N4 C16 C17 120.4(7)
N4 C16 H16 119.8
C17 C16 H16 119.8
C18 C17 C16 119.3(7)
C18 C17 H17 120.3
C16 C17 H17 120.3
C19 C18 C17 120.2(7)
C19 C18 H18 119.9
C17 C18 H18 119.9
C18 C19 C20 118.5(7)
C18 C19 H19 120.8
C20 C19 H19 120.8
N4 C20 C19 121.5(7)
N4 C20 H20 119.3
C19 C20 H20 119.3
N5 C21 C22 120.2(7)
N5 C21 H21 119.9
C22 C21 H21 119.9
C21 C22 C23 119.5(7)
C21 C22 H22 120.2
C23 C22 H22 120.2
C24 C23 C22 119.0(7)
C24 C23 H23 120.5
C22 C23 H23 120.5
C23 C24 C25 120.5(7)
C23 C24 H24 119.8
C25 C24 H24 119.8
N5 C25 C24 119.5(7)
N5 C25 H25 120.3
C24 C25 H25 120.3
N6 C26 C27 120.6(7)
N6 C26 H26 119.7
C27 C26 H26 119.7
C26 C27 C28 120.7(7)
C26 C27 H27 119.7
C28 C27 H27 119.7
C29 C28 C27 117.4(7)
C29 C28 H28 121.3
C27 C28 H28 121.3
C28 C29 C30 121.4(7)
C28 C29 H29 119.3
C30 C29 H29 119.3
N6 C30 C29 118.6(7)
N6 C30 H30 120.7
C29 C30 H30 120.7
O1 Dy1 O4 74.16(15)
O1 Dy1 O2 70.66(15)
O4 Dy1 O2 96.25(16)
O1 Dy1 O3 130.92(15)
O4 Dy1 O3 71.95(15)
O2 Dy1 O3 78.88(15)
O1 Dy1 O5 142.44(17)
O4 Dy1 O5 94.19(15)
O2 Dy1 O5 146.88(16)
O3 Dy1 O5 74.69(16)
O1 Dy1 O6 72.00(14)
O4 Dy1 O6 81.25(15)
O2 Dy1 O6 141.75(15)
O3 Dy1 O6 134.20(15)
O5 Dy1 O6 70.96(16)
O1 Dy1 O7 72.76(15)
O4 Dy1 O7 143.86(15)
O2 Dy1 O7 86.24(15)
O3 Dy1 O7 143.06(14)
O5 Dy1 O7 103.22(15)
O6 Dy1 O7 75.10(14)
O1 Dy1 O8 132.06(15)
O4 Dy1 O8 146.19(15)
O2 Dy1 O8 78.18(15)
O3 Dy1 O8 74.26(14)
O5 Dy1 O8 75.74(15)
O6 Dy1 O8 123.40(14)
O7 Dy1 O8 69.66(14)
O1 N1 C5 121.2(5)
O1 N1 C1 118.1(5)
C5 N1 C1 120.7(6)
O2 N2 C10 119.7(6)
O2 N2 C6 119.8(6)
C10 N2 C6 120.5(6)
O3 N3 C15 120.8(5)
O3 N3 C11 119.8(5)
C15 N3 C11 119.3(6)
O4 N4 C20 121.1(5)
O4 N4 C16 118.9(5)
C20 N4 C16 120.0(6)
O5 N5 C21 119.6(6)
O5 N5 C25 119.1(6)
C21 N5 C25 121.2(6)
O6 N6 C26 119.6(6)
O6 N6 C30 119.0(5)
C26 N6 C30 121.4(6)
N1 O1 Dy1 144.0(4)
N2 O2 Dy1 132.1(3)
N3 O3 Dy1 131.1(3)
N4 O4 Dy1 134.2(4)
N5 O5 Dy1 131.6(4)
N6 O6 Dy1 124.9(3)
Dy1 O7 H7A 114.6
Dy1 O7 H7B 129.2
H7A O7 H7B 105.7
Dy1 O8 H8A 136.0
Dy1 O8 H8B 113.1
H8A O8 H8B 107.7

loop_
_geom_bond_atom_site_label_1
_geom_bond_atom_site_label_2
_geom_bond_distance
C1 N1 1.352(8)
C1 C2 1.369(9)
C1 H1 0.9500
C2 C3 1.385(9)
C2 H2 0.9500
C3 C4 1.372(9)
C3 H3 0.9500
C4 C5 1.356(9)
C4 H4 0.9500
C5 N1 1.328(8)
C5 H5 0.9500
C6 N2 1.353(8)
C6 C7 1.374(9)
C6 H6 0.9500
C7 C8 1.373(10)
C7 H7 0.9500
C8 C9 1.364(10)
C8 H8 0.9500
C9 C10 1.385(10)
C9 H9 0.9500
C10 N2 1.335(8)
C10 H10 0.9500
C11 C12 1.350(8)
C11 N3 1.352(7)
C11 H11 0.9500
C12 C13 1.387(10)
C12 H12 0.9500
C13 C14 1.347(10)
C13 H13 0.9500
C14 C15 1.375(9)
C14 H14 0.9500
C15 N3 1.343(8)
C15 H15 0.9500
C16 N4 1.343(8)
C16 C17 1.368(9)
C16 H16 0.9500
C17 C18 1.366(9)
C17 H17 0.9500
C18 C19 1.364(9)
C18 H18 0.9500
C19 C20 1.370(10)
C19 H19 0.9500
C20 N4 1.332(8)
C20 H20 0.9500
C21 N5 1.342(8)
C21 C22 1.381(9)
C21 H21 0.9500
C22 C23 1.382(10)
C22 H22 0.9500
C23 C24 1.363(9)
C23 H23 0.9500
C24 C25 1.385(10)
C24 H24 0.9500
C25 N5 1.345(9)
C25 H25 0.9500
C26 N6 1.332(8)
C26 C27 1.362(9)
C26 H26 0.9500
C27 C28 1.372(10)
C27 H27 0.9500
C28 C29 1.368(10)
C28 H28 0.9500
C29 C30 1.387(8)
C29 H29 0.9500
C30 N6 1.340(8)
C30 H30 0.9500
Dy1 O1 2.320(4)
Dy1 O4 2.322(4)
Dy1 O2 2.335(4)
Dy1 O3 2.356(4)
Dy1 O5 2.358(4)
Dy1 O6 2.379(4)
Dy1 O7 2.402(4)
Dy1 O8 2.420(4)
N1 O1 1.322(6)
N2 O2 1.327(6)
N3 O3 1.336(6)
N4 O4 1.325(6)
N5 O5 1.327(7)
N6 O6 1.328(6)
O7 H7A 0.8472
O7 H7B 0.8457
O8 H8A 0.8502
O8 H8B 0.8500
